data_4500218
loop_
_publ_author_name
'Casado, F. J. Mart\'inez'
'Riesco, M. Ramos'
'Silva, I. da'
'Y\'elamos, M. I. Redondo'
'Labrador, A.'
'Cheda, J. A. Rodr\'iguez'

_publ_section_title
;
 Lithium and Lead(II) Butyrates Binary System. Pure Compounds and an
 Intermediate Salt: From 2D to 3D Coordination Polymers
;
_journal_issue 3
_journal_name_full 'Crystal Growth &amp; Design'
_journal_page_first 759
_journal_paper_doi 10.1021/cg101272n
_journal_volume 11
_journal_year 2011
_chemical_formula_moiety (Li+),(Pb2+),3(C4H7O2)-
_chemical_formula_sum 'C12 H21 Li O6 Pb'
_chemical_formula_weight 475.42
_chemical_melting_point 443.2
_chemical_name_common 'Lithium and Lead(II) Butanoate'
_chemical_name_systematic
;
 Lithium and Lead(II) Tributanoate
;
_space_group_IT_number 88
_symmetry_cell_setting tetragonal
_symmetry_space_group_name_Hall '-I 4ad'
_symmetry_space_group_name_H-M 'I 41/a :2'
_atom_sites_solution_hydrogens geom
_atom_sites_solution_primary direct
_atom_sites_solution_secondary difmap
_audit_creation_method SHELXL-97
_cell_angle_alpha 90.00
_cell_angle_beta 90.00
_cell_angle_gamma 90.00
_cell_formula_units_Z 16
_cell_length_a 18.052(3)
_cell_length_b 18.052(3)
_cell_length_c 19.523(4)
_cell_measurement_temperature 100(2)
_cell_volume 6362(2)
_computing_cell_refinement 'DENZO-SMN (Otwinowski & Minor, 1997)'
_computing_data_collection 'CCD Server Software Huber'
_computing_data_reduction DENZO-SMN
_computing_molecular_graphics 'Mercury 1.4.2. and ORTEP-3 (Farrugia, 1997)'
_computing_publication_material 'SHELXL-97 (Sheldrick, 1997)'
_computing_structure_refinement 'SHELXL-97 (Sheldrick, 1997)'
_computing_structure_solution 'SHELXS-97 (Sheldrick, 1990)'
_diffrn_ambient_temperature 100(2)
_diffrn_detector_area_resol_mean 9.77
_diffrn_measured_fraction_theta_full 0.999
_diffrn_measured_fraction_theta_max 0.999
_diffrn_measurement_device_type ADSCq210rCCD-HUBER
_diffrn_measurement_method 'f\ scans'
_diffrn_radiation_monochromator Synchrotron
_diffrn_radiation_source Synchrotron
_diffrn_radiation_type Synchrotron
_diffrn_radiation_wavelength 0.73790
_diffrn_reflns_av_R_equivalents 0.1717
_diffrn_reflns_av_sigmaI/netI 0.0995
_diffrn_reflns_limit_h_max 23
_diffrn_reflns_limit_h_min -23
_diffrn_reflns_limit_k_max 23
_diffrn_reflns_limit_k_min -23
_diffrn_reflns_limit_l_max 22
_diffrn_reflns_limit_l_min -25
_diffrn_reflns_number 21328
_diffrn_reflns_theta_full 28.60
_diffrn_reflns_theta_max 28.60
_diffrn_reflns_theta_min 2.73
_exptl_absorpt_coefficient_mu 10.625
_exptl_absorpt_correction_T_max 0.4752
_exptl_absorpt_correction_T_min 0.3316
_exptl_absorpt_correction_type multi-scan
_exptl_absorpt_process_details '[c.f. r.h. blessing, acta cryst. (1995), a51, 33-38]'
_exptl_crystal_colour Colourless
_exptl_crystal_density_diffrn 1.985
_exptl_crystal_density_method 'not measured'
_exptl_crystal_description prism
_exptl_crystal_F_000 3616
_exptl_crystal_size_max 0.070
_exptl_crystal_size_mid 0.040
_exptl_crystal_size_min 0.040
_refine_diff_density_max 2.751
_refine_diff_density_min -2.299
_refine_diff_density_rms 0.245
_refine_ls_extinction_coef 0.0025(2)
_refine_ls_extinction_expression Fc^*^=kFc[1+0.001xFc^2^\l^3^/sin(2\q)]^-1/4^
_refine_ls_extinction_method SHELXL
_refine_ls_goodness_of_fit_ref 1.061
_refine_ls_hydrogen_treatment noref
_refine_ls_matrix_type full
_refine_ls_number_parameters 182
_refine_ls_number_reflns 3632
_refine_ls_number_restraints 8
_refine_ls_restrained_S_all 1.060
_refine_ls_R_factor_all 0.0864
_refine_ls_R_factor_gt 0.0731
_refine_ls_shift/su_max 0.001
_refine_ls_shift/su_mean 0.000
_refine_ls_structure_factor_coef Fsqd
_refine_ls_weighting_details 'calc w=1/[\s^2^(Fo^2^)+(0.1133P)^2^+19.4652P] where P=(Fo^2^+2Fc^2^)/3'
_refine_ls_weighting_scheme calc
_refine_ls_wR_factor_gt 0.1949
_refine_ls_wR_factor_ref 0.2133
_reflns_number_gt 2772
_reflns_number_total 3632
_reflns_threshold_expression >2sigma(I)
_cod_data_source_file cg101272n_si_003.cif
_cod_data_source_block LiPb(C4)3_100k_2
_cod_original_cell_volume 6362.1(18)
_cod_original_sg_symbol_H-M I41/a
_cod_database_code 4500218

loop_
_symmetry_equiv_pos_as_xyz
'x, y, z'
'-x+1/2, -y, z+1/2'
'-y+3/4, x+1/4, z+1/4'
'y+3/4, -x+3/4, z+3/4'
'x+1/2, y+1/2, z+1/2'
'-x+1, -y+1/2, z+1'
'-y+5/4, x+3/4, z+3/4'
'y+5/4, -x+5/4, z+5/4'
'-x, -y, -z'
'x-1/2, y, -z-1/2'
'y-3/4, -x-1/4, -z-1/4'
'-y-3/4, x-3/4, -z-3/4'
'-x+1/2, -y+1/2, -z+1/2'
'x, y+1/2, -z'
'y-1/4, -x+1/4, -z+1/4'
'-y-1/4, x-1/4, -z-1/4'

loop_
_atom_site_label
_atom_site_type_symbol
_atom_site_fract_x
_atom_site_fract_y
_atom_site_fract_z
_atom_site_U_iso_or_equiv
_atom_site_adp_type
_atom_site_occupancy
_atom_site_symmetry_multiplicity
_atom_site_calc_flag
_atom_site_refinement_flags
C3 C 0.4557(16) 0.4094(11) 0.2412(10) 0.158(9) Uani 1 1 d D
H3A H 0.4102 0.4375 0.2302 0.190 Uiso 1 1 calc R
H3B H 0.4877 0.4413 0.2699 0.190 Uiso 1 1 calc R
C4 C 0.4350(15) 0.3390(13) 0.2817(10) 0.175(10) Uani 1 1 d .
H4A H 0.4385 0.3492 0.3309 0.263 Uiso 1 1 calc R
H4B H 0.4691 0.2989 0.2697 0.263 Uiso 1 1 calc R
H4C H 0.3842 0.3244 0.2703 0.263 Uiso 1 1 calc R
C6 C 0.7879(7) 0.5025(9) 0.0177(7) 0.126(6) Uani 1 1 d D
H6A H 0.7801 0.4589 -0.0122 0.151 Uiso 1 1 calc R
H6B H 0.8154 0.5404 -0.0087 0.151 Uiso 1 1 calc R
C7 C 0.8319(12) 0.4802(15) 0.0795(8) 0.167(10) Uani 1 1 d D
H7A H 0.8063 0.4397 0.1041 0.201 Uiso 1 1 calc R
H7B H 0.8370 0.5228 0.1111 0.201 Uiso 1 1 calc R
C8 C 0.9069(19) 0.4547(19) 0.056(2) 0.46(5) Uani 1 1 d D
H8A H 0.9016 0.4235 0.0155 0.685 Uiso 1 1 calc R
H8B H 0.9305 0.4261 0.0930 0.685 Uiso 1 1 calc R
H8C H 0.9376 0.4979 0.0453 0.685 Uiso 1 1 calc R
C9 C 0.5535(7) 0.6406(7) 0.2189(6) 0.081(3) Uani 1 1 d .
C10 C 0.5551(10) 0.6613(10) 0.2923(7) 0.126(6) Uani 1 1 d D
H10A H 0.5327 0.7110 0.2977 0.151 Uiso 1 1 calc R
H10B H 0.6073 0.6644 0.3076 0.151 Uiso 1 1 calc R
C11 C 0.5145(15) 0.6075(13) 0.3373(9) 0.187(12) Uani 1 1 d D
H11A H 0.4624 0.6038 0.3220 0.225 Uiso 1 1 calc R
H11B H 0.5146 0.6261 0.3850 0.225 Uiso 1 1 calc R
C12 C 0.549(3) 0.5320(14) 0.335(2) 0.77(13) Uani 1 1 d D
H12A H 0.5184 0.4972 0.3613 1.149 Uiso 1 1 calc R
H12B H 0.5987 0.5343 0.3561 1.149 Uiso 1 1 calc R
H12C H 0.5534 0.5153 0.2879 1.149 Uiso 1 1 calc R
Li1 Li 0.3731(13) 0.5310(12) 0.0732(9) 0.089(6) Uani 1 1 d .
O6 O 0.4945(5) 0.6296(5) 0.1905(4) 0.091(2) Uani 1 1 d .
C1 C 0.5102(11) 0.4587(7) 0.1329(8) 0.104(4) Uani 1 1 d D
C2 C 0.496(2) 0.3903(9) 0.1762(11) 0.193(13) Uani 1 1 d D
H2A H 0.4654 0.3546 0.1496 0.232 Uiso 1 1 calc R
H2B H 0.5433 0.3661 0.1875 0.232 Uiso 1 1 calc R
C5 C 0.7144(7) 0.5332(7) 0.0398(6) 0.087(3) Uani 1 1 d D
O1 O 0.5726(6) 0.4889(5) 0.1432(5) 0.100(3) Uani 1 1 d .
O2 O 0.4685(6) 0.4828(6) 0.0867(6) 0.104(3) Uani 1 1 d .
O3 O 0.7058(4) 0.5761(5) 0.0909(4) 0.0796(19) Uani 1 1 d .
O4 O 0.6639(6) 0.5183(5) 0.0005(4) 0.101(3) Uani 1 1 d .
O5 O 0.6130(5) 0.6427(5) 0.1856(4) 0.081(2) Uani 1 1 d .
Pb1 Pb 0.56978(2) 0.59639(2) 0.074935(19) 0.0731(3) Uani 1 1 d .

loop_
_atom_site_aniso_label
_atom_site_aniso_U_11
_atom_site_aniso_U_22
_atom_site_aniso_U_33
_atom_site_aniso_U_23
_atom_site_aniso_U_13
_atom_site_aniso_U_12
C3 0.26(3) 0.119(13) 0.094(13) 0.020(9) 0.035(15) 0.013(14)
C4 0.27(3) 0.153(17) 0.102(14) 0.055(13) 0.044(15) 0.029(18)
C6 0.160(16) 0.124(12) 0.094(10) -0.021(9) 0.021(10) -0.036(12)
C7 0.19(2) 0.21(3) 0.096(13) -0.028(13) 0.003(13) 0.047(19)
C8 0.75(11) 0.15(2) 0.46(8) 0.05(3) 0.47(8) 0.13(4)
C9 0.095(8) 0.092(7) 0.058(6) -0.018(5) -0.004(5) 0.008(6)
C10 0.140(13) 0.169(16) 0.068(8) 0.010(9) 0.001(8) -0.017(11)
C11 0.22(3) 0.27(3) 0.072(10) -0.037(14) 0.034(13) -0.12(2)
C12 1.8(4) 0.29(6) 0.20(5) -0.08(4) 0.34(11) -0.43(14)
Li1 0.110(14) 0.097(13) 0.061(10) -0.020(8) 0.025(9) -0.020(11)
O6 0.093(5) 0.108(6) 0.072(5) -0.011(4) 0.001(4) 0.006(5)
C1 0.137(13) 0.084(8) 0.089(9) -0.009(7) 0.044(9) 0.001(9)
C2 0.32(4) 0.124(16) 0.138(19) -0.007(12) 0.08(2) -0.06(2)
C5 0.101(8) 0.092(7) 0.067(7) -0.016(6) 0.017(6) -0.005(6)
O1 0.137(8) 0.086(5) 0.076(5) 0.006(4) 0.012(5) 0.012(5)
O2 0.094(6) 0.093(6) 0.125(8) -0.027(6) 0.027(5) -0.011(5)
O3 0.084(5) 0.097(5) 0.057(4) -0.008(3) -0.006(3) 0.004(4)
O4 0.132(7) 0.098(6) 0.074(5) -0.034(4) 0.021(5) -0.025(5)
O5 0.089(5) 0.098(5) 0.057(4) -0.011(3) -0.010(3) 0.014(4)
Pb1 0.0823(4) 0.0808(4) 0.0562(3) -0.00480(15) -0.00749(16) -0.00247(17)

loop_
_atom_type_symbol
_atom_type_description
_atom_type_scat_dispersion_real
_atom_type_scat_dispersion_imag
_atom_type_scat_source
C C 0.0033 0.0016 'International Tables Vol C Tables 4.2.6.8 and 6.1.1.4'
H H 0.0000 0.0000 'International Tables Vol C Tables 4.2.6.8 and 6.1.1.4'
Li Li -0.0003 0.0001 'International Tables Vol C Tables 4.2.6.8 and 6.1.1.4'
O O 0.0106 0.0060 'International Tables Vol C Tables 4.2.6.8 and 6.1.1.4'
Pb Pb -3.3944 10.1111 'International Tables Vol C Tables 4.2.6.8 and 6.1.1.4'

loop_
_geom_angle_atom_site_label_1
_geom_angle_atom_site_label_2
_geom_angle_atom_site_label_3
_geom_angle
_geom_angle_site_symmetry_1
_geom_angle_site_symmetry_3
C2 C3 C4 111.2(15) . .
C7 C6 C5 109.7(14) . .
C6 C7 C8 109(3) . .
O6 C9 O5 121.0(10) . .
O6 C9 C10 120.0(13) . .
O5 C9 C10 118.5(12) . .
C9 C10 C11 113.2(14) . .
C10 C11 C12 111.7(12) . .
O4 Li1 O3 126.7(12) 9_665 15_565
O4 Li1 O2 102.3(11) 9_665 .
O3 Li1 O2 109.4(12) 15_565 .
O4 Li1 O5 118.5(12) 9_665 15_565
O3 Li1 O5 92.0(9) 15_565 15_565
O2 Li1 O5 106.8(11) . 15_565
O4 Li1 Pb1 143.3(12) 9_665 15_565
O3 Li1 Pb1 46.8(5) 15_565 15_565
O2 Li1 Pb1 113.7(8) . 15_565
O5 Li1 Pb1 45.4(4) 15_565 15_565
C9 O6 Pb1 88.7(7) . .
O2 C1 O1 119.9(12) . .
O2 C1 C2 125(2) . .
O1 C1 C2 115(2) . .
C3 C2 C1 111.6(14) . .
O4 C5 O3 122.3(11) . .
O4 C5 C6 113.4(10) . .
O3 C5 C6 124.0(12) . .
C1 O1 Pb1 104.2(9) . .
C1 O2 Li1 141.7(11) . .
C1 O2 Pb1 85.4(8) . .
Li1 O2 Pb1 104.1(8) . .
C5 O3 Li1 161.9(11) . 12_766
C5 O3 Pb1 96.4(7) . .
Li1 O3 Pb1 99.7(7) 12_766 .
C5 O4 Li1 151.5(12) . 9_665
C5 O4 Pb1 91.0(6) . .
Li1 O4 Pb1 117.3(9) 9_665 .
C9 O5 Li1 151.3(10) . 12_766
C9 O5 Pb1 100.1(7) . .
Li1 O5 Pb1 100.0(6) 12_766 .
O1 Pb1 O5 77.0(3) . .
O1 Pb1 O3 77.8(3) . .
O5 Pb1 O3 68.1(2) . .
O1 Pb1 O4 81.8(3) . .
O5 Pb1 O4 117.6(3) . .
O3 Pb1 O4 50.2(3) . .
O1 Pb1 O6 73.8(3) . .
O5 Pb1 O6 49.2(3) . .
O3 Pb1 O6 115.0(3) . .
O4 Pb1 O6 154.3(3) . .
O1 Pb1 O2 49.8(4) . .
O5 Pb1 O2 113.1(3) . .
O3 Pb1 O2 122.1(3) . .
O4 Pb1 O2 94.4(3) . .
O6 Pb1 O2 76.2(3) . .
O1 Pb1 Li1 76.6(5) . 12_766
O5 Pb1 Li1 34.7(4) . 12_766
O3 Pb1 Li1 33.5(4) . 12_766
O4 Pb1 Li1 83.5(4) . 12_766
O6 Pb1 Li1 83.0(4) . 12_766
O2 Pb1 Li1 125.8(5) . 12_766

loop_
_geom_bond_atom_site_label_1
_geom_bond_atom_site_label_2
_geom_bond_distance
_geom_bond_site_symmetry_2
C3 C2 1.499(2) .
C3 C4 1.54(3) .
C6 C7 1.499(2) .
C6 C5 1.500(2) .
C7 C8 1.500(2) .
C9 O6 1.217(14) .
C9 O5 1.257(14) .
C9 C10 1.480(18) .
C10 C11 1.500(2) .
C11 C12 1.500(2) .
Li1 O4 1.82(2) 9_665
Li1 O3 1.894(18) 15_565
Li1 O2 1.95(3) .
Li1 O5 1.95(2) 15_565
Li1 Pb1 3.382(19) 15_565
O6 Pb1 2.701(9) .
C1 O2 1.253(19) .
C1 O1 1.267(19) .
C1 C2 1.520(2) .
C5 O4 1.221(15) .
C5 O3 1.273(13) .
O1 Pb1 2.354(9) .
O2 Pb1 2.757(9) .
O3 Li1 1.894(18) 12_766
O3 Pb1 2.501(8) .
O4 Li1 1.82(2) 9_665
O4 Pb1 2.643(9) .
O5 Li1 1.95(2) 12_766
O5 Pb1 2.443(7) .
Pb1 Li1 3.382(19) 12_766
